data_2312001
loop_
_publ_author_name
'Kucera, Benjamin E.'
'Roberts, Christopher J.'
'Young, Jr, Victor G'
'Brennessel, William W.'
'Ellis, John E.'

_publ_section_title
;
 Niobium isocyanide complexes, Nb(CNAr)<sub>6</sub>, with Ar&#x00A0;=
 2,6-dimethylphenyl (Xyl), a diamagnetic dimer containing four reductively
 coupled isocyanides, and Ar&#x00A0;= 2,6-diisopropylphenyl (Dipp), a
 paramagnetic monomer analogous to the highly unstable
 hexacarbonylniobium(0).
;
_journal_coeditor_code QF3033
_journal_issue 'Pt 9'
_journal_name_full 'Acta crystallographica. Section C, Structural chemistry'
_journal_page_first 1259
_journal_page_last 1265
_journal_paper_doi 10.1107/S205322961901101X
_journal_volume 75
_journal_year 2019
_chemical_formula_iupac '[Nb (C13 H17 N1)6]'
_chemical_formula_moiety 'C78 H102 N6 Nb'
_chemical_formula_sum 'C78 H102 N6 Nb'
_chemical_formula_weight 1216.56
_chemical_name_systematic
;
Hexakis(2,6-diisopropylphenyl isocyanide)niobium(0)
;
_space_group_crystal_system trigonal
_space_group_IT_number 148
_space_group_name_Hall '-R 3'
_space_group_name_H-M_alt 'R -3 :H'
_atom_sites_solution_hydrogens mixed
_atom_sites_solution_primary direct
_atom_sites_solution_secondary difmap
_audit_creation_method SHELXL-2018/3
_cell_angle_alpha 90
_cell_angle_beta 90
_cell_angle_gamma 120
_cell_formula_units_Z 3
_cell_length_a 15.2582(10)
_cell_length_b 15.2582(10)
_cell_length_c 26.7313(17)
_cell_measurement_reflns_used 2975
_cell_measurement_temperature 173(2)
_cell_measurement_theta_max 21.428
_cell_measurement_theta_min 2.165
_cell_volume 5389.6(6)
_computing_cell_refinement
;
SAINT (Bruker, 2013)
;
_computing_data_collection
;
APEX2 (Bruker, 2013)
;
_computing_data_reduction
;
SAINT (Bruker, 2013)
;
_computing_molecular_graphics
;
SHELXTL (Sheldrick, 2008)
;
_computing_publication_material
;
SHELXTL (Sheldrick, 2008)
;
_computing_structure_refinement
;
SHELXL2018 (Sheldrick, 2015)
;
_computing_structure_solution
;
SHELXS97 (Sheldrick, 2008)
;
_diffrn_ambient_temperature 173(2)
_diffrn_measured_fraction_theta_full 1.000
_diffrn_measured_fraction_theta_max 1.000
_diffrn_measurement_device_type 'Bruker APEXII CCD platform'
_diffrn_measurement_method 'area detector, \w scans'
_diffrn_radiation_monochromator graphite
_diffrn_radiation_source 'normal-focus sealed tube'
_diffrn_radiation_type MoK\a
_diffrn_radiation_wavelength 0.71073
_diffrn_reflns_av_R_equivalents 0.0463
_diffrn_reflns_av_unetI/netI 0.0282
_diffrn_reflns_limit_h_max 19
_diffrn_reflns_limit_h_min -19
_diffrn_reflns_limit_k_max 19
_diffrn_reflns_limit_k_min -19
_diffrn_reflns_limit_l_max 34
_diffrn_reflns_limit_l_min -34
_diffrn_reflns_number 21272
_diffrn_reflns_theta_full 25.242
_diffrn_reflns_theta_max 27.446
_diffrn_reflns_theta_min 1.719
_exptl_absorpt_coefficient_mu 0.212
_exptl_absorpt_correction_T_max 0.7456
_exptl_absorpt_correction_T_min 0.6913
_exptl_absorpt_correction_type multi-scan
_exptl_absorpt_process_details
;
(SADABS; Sheldrick, 2012)
;
_exptl_crystal_colour red
_exptl_crystal_density_diffrn 1.124
_exptl_crystal_description block
_exptl_crystal_F_000 1959
_exptl_crystal_size_max 0.20
_exptl_crystal_size_mid 0.20
_exptl_crystal_size_min 0.20
_refine_diff_density_max 0.260
_refine_diff_density_min -0.357
_refine_ls_extinction_method none
_refine_ls_goodness_of_fit_ref 1.043
_refine_ls_hydrogen_treatment constr
_refine_ls_matrix_type full
_refine_ls_number_parameters 193
_refine_ls_number_reflns 2752
_refine_ls_number_restraints 341
_refine_ls_restrained_S_all 1.073
_refine_ls_R_factor_all 0.0378
_refine_ls_R_factor_gt 0.0351
_refine_ls_shift/su_max 0.000
_refine_ls_shift/su_mean 0.000
_refine_ls_structure_factor_coef Fsqd
_refine_ls_weighting_details 'w=1/[\s^2^(Fo^2^)+(0.0354P)^2^+7.2006P] where P=(Fo^2^+2Fc^2^)/3'
_refine_ls_weighting_scheme calc
_refine_ls_wR_factor_gt 0.0832
_refine_ls_wR_factor_ref 0.0852
_reflns_number_gt 2606
_reflns_number_total 2752
_reflns_threshold_expression 'I > 2\s(I)'
_cod_data_source_file qf3033sup1.cif
_cod_data_source_block 3
_cod_original_cell_volume 5389.6(8)
_cod_database_code 2312001
_shelx_space_group_comment
;
The symmetry employed for this shelxl refinement is uniquely defined
by the following loop, which should always be used as a source of
symmetry information in preference to the above space-group names.
They are only intended as comments.
;
_shelx_estimated_absorpt_t_min 0.959
_shelx_estimated_absorpt_t_max 0.959

loop_
_space_group_symop_operation_xyz
'x, y, z'
'-y, x-y, z'
'-x+y, -x, z'
'x+2/3, y+1/3, z+1/3'
'-y+2/3, x-y+1/3, z+1/3'
'-x+y+2/3, -x+1/3, z+1/3'
'x+1/3, y+2/3, z+2/3'
'-y+1/3, x-y+2/3, z+2/3'
'-x+y+1/3, -x+2/3, z+2/3'
'-x, -y, -z'
'y, -x+y, -z'
'x-y, x, -z'
'-x+2/3, -y+1/3, -z+1/3'
'y+2/3, -x+y+1/3, -z+1/3'
'x-y+2/3, x+1/3, -z+1/3'
'-x+1/3, -y+2/3, -z+2/3'
'y+1/3, -x+y+2/3, -z+2/3'
'x-y+1/3, x+2/3, -z+2/3'

loop_
_atom_site_type_symbol
_atom_site_label
_atom_site_fract_x
_atom_site_fract_y
_atom_site_fract_z
_atom_site_U_iso_or_equiv
_atom_site_adp_type
_atom_site_calc_flag
_atom_site_occupancy
_atom_site_disorder_assembly
_atom_site_disorder_group
Nb Nb1 0.000000 0.000000 0.000000 0.02289(11) Uani d 1 . .
C C1 0.07125(12) 0.13928(12) 0.04187(6) 0.0309(3) Uani d 0.547(3) A 1
N N1 0.1230(4) 0.2219(3) 0.0583(2) 0.0326(10) Uani d 0.547(3) A 1
C C2 0.1871(4) 0.31814(19) 0.07710(18) 0.0282(11) Uani d 0.547(3) A 1
C C3 0.2023(3) 0.4013(3) 0.04831(12) 0.0327(8) Uani d 0.547(3) A 1
C C4 0.2706(3) 0.4964(3) 0.0667(2) 0.0377(11) Uani d 0.547(3) A 1
H H4A 0.282894 0.554679 0.048242 0.045 Uiso calc 0.547(3) A 1
C C5 0.3209(7) 0.5084(4) 0.1110(3) 0.0410(13) Uani d 0.547(3) A 1
H H5A 0.368891 0.574376 0.122173 0.049 Uiso calc 0.547(3) A 1
C C6 0.3024(8) 0.4257(5) 0.1391(3) 0.0400(5) Uani d 0.547(3) A 1
H H6A 0.336129 0.435568 0.170258 0.048 Uiso calc 0.547(3) A 1
C C7 0.2355(6) 0.3280(4) 0.1231(2) 0.0338(4) Uani d 0.547(3) A 1
C C8 0.2141(9) 0.2355(7) 0.1536(3) 0.0476(7) Uani d 0.547(3) A 1
H H8A 0.207461 0.182248 0.129546 0.057 Uiso calc 0.547(3) A 1
C C9 0.1143(16) 0.1934(19) 0.1814(12) 0.077(2) Uani d 0.547(3) A 1
H H9A 0.060535 0.182215 0.157833 0.115 Uiso calc 0.547(3) A 1
H H9B 0.119972 0.241694 0.207151 0.115 Uiso calc 0.547(3) A 1
H H9C 0.098070 0.129056 0.197256 0.115 Uiso calc 0.547(3) A 1
C C10 0.2996(17) 0.2557(16) 0.1895(12) 0.0835(19) Uani d 0.547(3) A 1
H H10A 0.364386 0.290804 0.171794 0.125 Uiso calc 0.547(3) A 1
H H10B 0.289363 0.191306 0.202727 0.125 Uiso calc 0.547(3) A 1
H H10C 0.299969 0.297948 0.217242 0.125 Uiso calc 0.547(3) A 1
C C11 0.1481(3) 0.3869(3) -0.00123(13) 0.0481(10) Uani d 0.547(3) A 1
H H11A 0.143270 0.326138 -0.018029 0.058 Uiso calc 0.547(3) A 1
C C12 0.0409(3) 0.3659(4) 0.00837(17) 0.0732(15) Uani d 0.547(3) A 1
H H12A 0.005078 0.305903 0.029689 0.110 Uiso calc 0.547(3) A 1
H H12B 0.004998 0.353874 -0.023538 0.110 Uiso calc 0.547(3) A 1
H H12C 0.043520 0.424264 0.025142 0.110 Uiso calc 0.547(3) A 1
C C13 0.2024(4) 0.4762(3) -0.03649(15) 0.0735(14) Uani d 0.547(3) A 1
H H13A 0.273258 0.493620 -0.039798 0.110 Uiso calc 0.547(3) A 1
H H13B 0.199289 0.534343 -0.023075 0.110 Uiso calc 0.547(3) A 1
H H13C 0.169688 0.458219 -0.069386 0.110 Uiso calc 0.547(3) A 1
C C1' 0.07125(12) 0.13928(12) 0.04187(6) 0.0309(3) Uani d 0.453(3) A 2
N N1' 0.1008(6) 0.2137(3) 0.0665(3) 0.0326(10) Uani d 0.453(3) A 2
C C2' 0.1663(6) 0.3122(2) 0.0824(2) 0.0282(11) Uani d 0.453(3) A 2
C C3' 0.1688(3) 0.3924(3) 0.05563(15) 0.0327(8) Uani d 0.453(3) A 2
C C4' 0.2395(4) 0.4894(3) 0.0708(3) 0.0377(11) Uani d 0.453(3) A 2
H H4B 0.244304 0.545772 0.053187 0.045 Uiso calc 0.453(3) A 2
C C5' 0.3025(9) 0.5060(5) 0.1107(4) 0.0410(13) Uani d 0.453(3) A 2
H H5B 0.349890 0.573267 0.120430 0.049 Uiso calc 0.453(3) A 2
C C6' 0.2978(10) 0.4261(6) 0.1366(4) 0.0400(5) Uani d 0.453(3) A 2
H H6B 0.341772 0.438921 0.164207 0.048 Uiso calc 0.453(3) A 2
C C7' 0.2300(7) 0.3269(5) 0.1232(2) 0.0338(4) Uani d 0.453(3) A 2
C C8' 0.2209(11) 0.2366(8) 0.1517(4) 0.0476(7) Uani d 0.453(3) A 2
H H8B 0.219543 0.187515 0.126478 0.057 Uiso calc 0.453(3) A 2
C C9' 0.1219(19) 0.184(2) 0.1806(15) 0.077(2) Uani d 0.453(3) A 2
H H9D 0.063325 0.158504 0.157916 0.115 Uiso d 0.453(3) A 2
H H9E 0.122258 0.235233 0.202910 0.115 Uiso d 0.453(3) A 2
H H9F 0.116611 0.126501 0.200274 0.115 Uiso d 0.453(3) A 2
C C10' 0.310(2) 0.265(2) 0.1863(15) 0.0835(19) Uani d 0.453(3) A 2
H H10D 0.374915 0.300197 0.167868 0.125 Uiso d 0.453(3) A 2
H H10E 0.303073 0.202279 0.201305 0.125 Uiso d 0.453(3) A 2
H H10F 0.310046 0.309804 0.212562 0.125 Uiso d 0.453(3) A 2
C C11' 0.0987(4) 0.3722(3) 0.01170(14) 0.0406(11) Uani d 0.453(3) A 2
H H11B 0.037378 0.304934 0.018218 0.049 Uiso calc 0.453(3) A 2
C C12' 0.0616(5) 0.4477(5) 0.0080(2) 0.0687(16) Uani d 0.453(3) A 2
H H12D 0.006092 0.423188 -0.016282 0.103 Uiso calc 0.453(3) A 2
H H12E 0.117266 0.513325 -0.003055 0.103 Uiso calc 0.453(3) A 2
H H12F 0.037522 0.455198 0.040781 0.103 Uiso calc 0.453(3) A 2
C C13' 0.1426(4) 0.3616(5) -0.03709(15) 0.0678(16) Uani d 0.453(3) A 2
H H13D 0.095819 0.351707 -0.064475 0.102 Uiso calc 0.453(3) A 2
H H13E 0.152718 0.303075 -0.035197 0.102 Uiso calc 0.453(3) A 2
H H13F 0.207670 0.422946 -0.043247 0.102 Uiso calc 0.453(3) A 2

loop_
_atom_site_aniso_label
_atom_site_aniso_U_11
_atom_site_aniso_U_22
_atom_site_aniso_U_33
_atom_site_aniso_U_12
_atom_site_aniso_U_13
_atom_site_aniso_U_23
Nb1 0.02093(12) 0.02093(12) 0.02681(18) 0.01047(6) 0.000 0.000
C1 0.0336(8) 0.0277(8) 0.0338(8) 0.0170(7) -0.0032(6) -0.0023(6)
N1 0.031(3) 0.0278(9) 0.0328(19) 0.0103(10) 0.0069(16) -0.0040(11)
C2 0.024(3) 0.0248(8) 0.0320(12) 0.0097(9) 0.0080(16) -0.0062(8)
C3 0.033(2) 0.0317(11) 0.0335(13) 0.0161(15) 0.0035(14) -0.0037(9)
C4 0.040(3) 0.0268(10) 0.0432(13) 0.0144(15) 0.006(2) 0.0009(9)
C5 0.034(3) 0.0284(9) 0.0517(11) 0.0089(12) -0.0019(15) -0.0111(8)
C6 0.0393(12) 0.0401(9) 0.0392(11) 0.0189(8) -0.0069(8) -0.0115(8)
C7 0.0362(10) 0.0320(8) 0.0338(8) 0.0175(7) 0.0024(7) -0.0049(6)
C8 0.0591(17) 0.0398(10) 0.0444(12) 0.0251(11) -0.0030(11) 0.0007(8)
C9 0.087(3) 0.066(4) 0.0761(19) 0.0375(19) 0.029(2) 0.029(3)
C10 0.105(4) 0.072(3) 0.080(3) 0.049(3) -0.031(4) 0.003(2)
C11 0.058(3) 0.045(2) 0.045(2) 0.028(2) -0.0046(19) -0.0044(17)
C12 0.063(3) 0.092(4) 0.062(3) 0.037(3) -0.022(2) -0.011(3)
C13 0.091(4) 0.082(3) 0.044(2) 0.041(3) -0.004(2) 0.014(2)
C1' 0.0336(8) 0.0277(8) 0.0338(8) 0.0170(7) -0.0032(6) -0.0023(6)
N1' 0.031(3) 0.0278(9) 0.0328(19) 0.0103(10) 0.0069(16) -0.0040(11)
C2' 0.024(3) 0.0248(8) 0.0320(12) 0.0097(9) 0.0080(16) -0.0062(8)
C3' 0.033(2) 0.0317(11) 0.0335(13) 0.0161(15) 0.0035(14) -0.0037(9)
C4' 0.040(3) 0.0268(10) 0.0432(13) 0.0144(15) 0.006(2) 0.0009(9)
C5' 0.034(3) 0.0284(9) 0.0517(11) 0.0089(12) -0.0019(15) -0.0111(8)
C6' 0.0393(12) 0.0401(9) 0.0392(11) 0.0189(8) -0.0069(8) -0.0115(8)
C7' 0.0362(10) 0.0320(8) 0.0338(8) 0.0175(7) 0.0024(7) -0.0049(6)
C8' 0.0591(17) 0.0398(10) 0.0444(12) 0.0251(11) -0.0030(11) 0.0007(8)
C9' 0.087(3) 0.066(4) 0.0761(19) 0.0375(19) 0.029(2) 0.029(3)
C10' 0.105(4) 0.072(3) 0.080(3) 0.049(3) -0.031(4) 0.003(2)
C11' 0.044(3) 0.040(2) 0.038(2) 0.022(3) -0.004(2) 0.0000(18)
C12' 0.086(4) 0.073(4) 0.066(3) 0.054(3) -0.022(3) -0.006(3)
C13' 0.070(3) 0.090(4) 0.034(2) 0.033(3) -0.006(2) -0.012(3)

loop_
_atom_type_symbol
_atom_type_description
_atom_type_scat_dispersion_real
_atom_type_scat_dispersion_imag
_atom_type_scat_source
C C 0.0033 0.0016 'International Tables Vol C Tables 4.2.6.8 and 6.1.1.4'
H H 0.0000 0.0000 'International Tables Vol C Tables 4.2.6.8 and 6.1.1.4'
N N 0.0061 0.0033 'International Tables Vol C Tables 4.2.6.8 and 6.1.1.4'
Nb Nb -2.0727 0.6215 'International Tables Vol C Tables 4.2.6.8 and 6.1.1.4'

loop_
_geom_angle_atom_site_label_1
_geom_angle_atom_site_label_2
_geom_angle_atom_site_label_3
_geom_angle_site_symmetry_1
_geom_angle_site_symmetry_3
_geom_angle
_geom_angle_publ_flag
C1 Nb1 C1 10 11 95.46(6) y
C1 Nb1 C1 10 2 84.54(6) y
C1 Nb1 C1 11 2 180.00(15) y
C1 Nb1 C1 10 . 180.0 y
C1 Nb1 C1 11 . 84.54(6) ?
C1 Nb1 C1 2 . 95.46(6) ?
C1 Nb1 C1 10 12 95.46(6) ?
C1 Nb1 C1 11 12 95.46(6) ?
C1 Nb1 C1 2 12 84.54(6) ?
C1' Nb1 C1 . 12 84.54(6) ?
C1 Nb1 C1 . 12 84.54(6) ?
C1 Nb1 C1 10 3 84.54(6) ?
C1 Nb1 C1 11 3 84.54(6) ?
C1 Nb1 C1 2 3 95.46(6) ?
C1' Nb1 C1 . 3 95.46(6) ?
C1 Nb1 C1 . 3 95.46(6) ?
C1 Nb1 C1 12 3 180.00(10) ?
N1 C1 Nb1 . . 168.3(3) ?
C1 N1 C2 . . 177.6(6) y
N1 C2 C3 . . 118.0(3) ?
N1 C2 C7 . . 119.0(3) ?
C3 C2 C7 . . 123.0(3) ?
C4 C3 C2 . . 116.8(3) ?
C4 C3 C11 . . 122.1(3) ?
C2 C3 C11 . . 121.1(3) ?
C5 C4 C3 . . 121.5(3) ?
C5 C4 H4A . . 119.2 ?
C3 C4 H4A . . 119.2 ?
C6 C5 C4 . . 120.5(3) ?
C6 C5 H5A . . 119.8 ?
C4 C5 H5A . . 119.8 ?
C5 C6 C7 . . 121.4(3) ?
C5 C6 H6A . . 119.3 ?
C7 C6 H6A . . 119.3 ?
C6 C7 C2 . . 116.8(3) ?
C6 C7 C8 . . 122.3(3) ?
C2 C7 C8 . . 120.9(3) ?
C7 C8 C9 . . 111.1(4) ?
C7 C8 C10 . . 112.7(4) ?
C9 C8 C10 . . 110.6(4) ?
C7 C8 H8A . . 107.4 ?
C9 C8 H8A . . 107.4 ?
C10 C8 H8A . . 107.4 ?
C8 C9 H9A . . 109.5 ?
C8 C9 H9B . . 109.5 ?
H9A C9 H9B . . 109.5 ?
C8 C9 H9C . . 109.5 ?
H9A C9 H9C . . 109.5 ?
H9B C9 H9C . . 109.5 ?
C8 C10 H10A . . 109.5 ?
C8 C10 H10B . . 109.5 ?
H10A C10 H10B . . 109.5 ?
C8 C10 H10C . . 109.5 ?
H10A C10 H10C . . 109.5 ?
H10B C10 H10C . . 109.5 ?
C13 C11 C3 . . 113.5(3) ?
C13 C11 C12 . . 110.0(3) ?
C3 C11 C12 . . 109.5(3) ?
C13 C11 H11A . . 107.9 ?
C3 C11 H11A . . 107.9 ?
C12 C11 H11A . . 107.9 ?
C11 C12 H12A . . 109.5 ?
C11 C12 H12B . . 109.5 ?
H12A C12 H12B . . 109.5 ?
C11 C12 H12C . . 109.5 ?
H12A C12 H12C . . 109.5 ?
H12B C12 H12C . . 109.5 ?
C11 C13 H13A . . 109.5 ?
C11 C13 H13B . . 109.5 ?
H13A C13 H13B . . 109.5 ?
C11 C13 H13C . . 109.5 ?
H13A C13 H13C . . 109.5 ?
H13B C13 H13C . . 109.5 ?
N1' C1' Nb1 . . 173.2(4) ?
C1' N1' C2' . . 157.7(6) ?
N1' C2' C3' . . 118.7(4) ?
N1' C2' C7' . . 118.4(4) ?
C3' C2' C7' . . 122.8(3) ?
C4' C3' C2' . . 116.8(3) ?
C4' C3' C11' . . 122.5(4) ?
C2' C3' C11' . . 120.7(3) ?
C5' C4' C3' . . 121.5(4) ?
C5' C4' H4B . . 119.3 ?
C3' C4' H4B . . 119.3 ?
C6' C5' C4' . . 120.5(4) ?
C6' C5' H5B . . 119.7 ?
C4' C5' H5B . . 119.7 ?
C5' C6' C7' . . 121.2(4) ?
C5' C6' H6B . . 119.4 ?
C7' C6' H6B . . 119.4 ?
C6' C7' C2' . . 117.1(3) ?
C6' C7' C8' . . 122.7(4) ?
C2' C7' C8' . . 120.2(4) ?
C7' C8' C9' . . 110.7(4) ?
C7' C8' C10' . . 112.7(5) ?
C9' C8' C10' . . 110.6(5) ?
C7' C8' H8B . . 107.5 ?
C9' C8' H8B . . 107.5 ?
C10' C8' H8B . . 107.5 ?
C8' C9' H9D . . 111.2 ?
C8' C9' H9E . . 106.0 ?
H9D C9' H9E . . 109.0 ?
C8' C9' H9F . . 111.2 ?
H9D C9' H9F . . 109.0 ?
H9E C9' H9F . . 110.4 ?
C8' C10' H10D . . 111.1 ?
C8' C10' H10E . . 108.8 ?
H10D C10' H10E . . 109.2 ?
C8' C10' H10F . . 108.4 ?
H10D C10' H10F . . 109.0 ?
H10E C10' H10F . . 110.3 ?
C13' C11' C3' . . 112.7(3) ?
C13' C11' C12' . . 112.2(4) ?
C3' C11' C12' . . 113.0(3) ?
C13' C11' H11B . . 106.1 ?
C3' C11' H11B . . 106.1 ?
C12' C11' H11B . . 106.1 ?
C11' C12' H12D . . 109.5 ?
C11' C12' H12E . . 109.5 ?
H12D C12' H12E . . 109.5 ?
C11' C12' H12F . . 109.5 ?
H12D C12' H12F . . 109.5 ?
H12E C12' H12F . . 109.5 ?
C11' C13' H13D . . 109.5 ?
C11' C13' H13E . . 109.5 ?
H13D C13' H13E . . 109.5 ?
C11' C13' H13F . . 109.5 ?
H13D C13' H13F . . 109.5 ?
H13E C13' H13F . . 109.5 ?

loop_
_geom_bond_atom_site_label_1
_geom_bond_atom_site_label_2
_geom_bond_site_symmetry_2
_geom_bond_distance
_geom_bond_publ_flag
Nb1 C1 10 2.1542(15) y
Nb1 C1 11 2.1541(15) ?
Nb1 C1 2 2.1541(15) ?
Nb1 C1' . 2.1542(15) ?
Nb1 C1 . 2.1542(15) ?
Nb1 C1 12 2.1542(15) ?
Nb1 C1 3 2.1542(15) ?
C1 N1 . 1.187(2) y
N1 C2 . 1.389(2) ?
C2 C3 . 1.401(3) ?
C2 C7 . 1.404(3) ?
C3 C4 . 1.387(3) ?
C3 C11 . 1.518(3) ?
C4 C5 . 1.371(3) ?
C4 H4A . 0.9500 ?
C5 C6 . 1.372(3) ?
C5 H5A . 0.9500 ?
C6 C7 . 1.387(3) ?
C6 H6A . 0.9500 ?
C7 C8 . 1.518(3) ?
C8 C9 . 1.519(4) ?
C8 C10 . 1.523(3) ?
C8 H8A . 1.0000 ?
C9 H9A . 0.9800 ?
C9 H9B . 0.9800 ?
C9 H9C . 0.9800 ?
C10 H10A . 0.9800 ?
C10 H10B . 0.9800 ?
C10 H10C . 0.9800 ?
C11 C13 . 1.517(3) ?
C11 C12 . 1.523(3) ?
C11 H11A . 1.0000 ?
C12 H12A . 0.9800 ?
C12 H12B . 0.9800 ?
C12 H12C . 0.9800 ?
C13 H13A . 0.9800 ?
C13 H13B . 0.9800 ?
C13 H13C . 0.9800 ?
C1' N1' . 1.189(2) ?
N1' C2' . 1.391(2) ?
C2' C3' . 1.401(3) ?
C2' C7' . 1.403(3) ?
C3' C4' . 1.387(3) ?
C3' C11' . 1.513(3) ?
C4' C5' . 1.372(3) ?
C4' H4B . 0.9500 ?
C5' C6' . 1.372(3) ?
C5' H5B . 0.9500 ?
C6' C7' . 1.386(3) ?
C6' H6B . 0.9500 ?
C7' C8' . 1.518(3) ?
C8' C9' . 1.520(4) ?
C8' C10' . 1.522(4) ?
C8' H8B . 1.0000 ?
C9' H9D . 0.9853 ?
C9' H9E . 0.9855 ?
C9' H9F . 0.9868 ?
C10' H10D . 0.9874 ?
C10' H10E . 0.9889 ?
C10' H10F . 0.9831 ?
C11' C13' . 1.512(4) ?
C11' C12' . 1.519(3) ?
C11' H11B . 1.0000 ?
C12' H12D . 0.9800 ?
C12' H12E . 0.9800 ?
C12' H12F . 0.9800 ?
C13' H13D . 0.9800 ?
C13' H13E . 0.9800 ?
C13' H13F . 0.9800 ?

loop_
_geom_torsion_atom_site_label_1
_geom_torsion_atom_site_label_2
_geom_torsion_atom_site_label_3
_geom_torsion_atom_site_label_4
_geom_torsion
N1 C2 C3 C4 -176.8(4)
C7 C2 C3 C4 1.6(7)
N1 C2 C3 C11 1.8(7)
C7 C2 C3 C11 -179.8(5)
C2 C3 C4 C5 0.0(8)
C11 C3 C4 C5 -178.5(6)
C3 C4 C5 C6 -2.0(11)
C4 C5 C6 C7 2.3(13)
C5 C6 C7 C2 -0.6(11)
C5 C6 C7 C8 179.8(8)
N1 C2 C7 C6 177.0(6)
C3 C2 C7 C6 -1.4(8)
N1 C2 C7 C8 -3.4(8)
C3 C2 C7 C8 178.2(6)
C6 C7 C8 C9 101.3(17)
C2 C7 C8 C9 -78.3(17)
C6 C7 C8 C10 -23.5(18)
C2 C7 C8 C10 156.9(18)
C4 C3 C11 C13 22.5(5)
C2 C3 C11 C13 -156.0(5)
C4 C3 C11 C12 -100.8(4)
C2 C3 C11 C12 80.7(5)
C1' N1' C2' C3' 79(2)
C1' N1' C2' C7' -98(2)
N1' C2' C3' C4' -176.2(6)
C7' C2' C3' C4' 1.0(10)
N1' C2' C3' C11' 2.6(9)
C7' C2' C3' C11' 179.7(6)
C2' C3' C4' C5' -1.1(10)
C11' C3' C4' C5' -179.8(8)
C3' C4' C5' C6' 0.5(14)
C4' C5' C6' C7' 0.3(16)
C5' C6' C7' C2' -0.4(13)
C5' C6' C7' C8' -178.6(9)
N1' C2' C7' C6' 176.9(7)
C3' C2' C7' C6' -0.2(10)
N1' C2' C7' C8' -4.9(10)
C3' C2' C7' C8' 178.0(7)
C6' C7' C8' C9' 109(2)
C2' C7' C8' C9' -69(2)
C6' C7' C8' C10' -15(2)
C2' C7' C8' C10' 167(2)
C4' C3' C11' C13' 90.8(5)
C2' C3' C11' C13' -87.8(6)
C4' C3' C11' C12' -37.7(6)
C2' C3' C11' C12' 143.7(6)
